data_4319960
loop_
_publ_author_name
'Wolfgang Mohr'
'J\"urgen Stahl'
'Frank Hampel'
'J. A. Gladysz'

_publ_section_title
;
 Bent and Stretched but Not Yet to the Breaking Point: C8-C16 sp Carbon
 Chains That Span Two Platinum Atoms and the First Structurally
 Characterized 1,3,5,7,9,11,13,15-Octayne
;
_journal_name_full 'Inorganic Chemistry'
_journal_page_first 3263
_journal_page_last 3264
_journal_paper_doi 10.1021/ic010309z
_journal_volume 40
_journal_year 2001
_chemical_formula_sum 'C172 H144 F10 P4 Pt2'
_chemical_formula_weight 2914.93
_chemical_name_systematic
;
?
;
_space_group_IT_number 2
_symmetry_cell_setting triclinic
_symmetry_space_group_name_Hall '-P 1'
_symmetry_space_group_name_H-M 'P -1'
_atom_sites_solution_hydrogens geom
_atom_sites_solution_primary direct
_atom_sites_solution_secondary difmap
_audit_creation_method SHELXL-97
_cell_angle_alpha 100.7410(10)
_cell_angle_beta 100.7620(10)
_cell_angle_gamma 117.5760(10)
_cell_formula_units_Z 1
_cell_length_a 15.58460(10)
_cell_length_b 16.6860(2)
_cell_length_c 17.1428(2)
_cell_measurement_reflns_used 16192
_cell_measurement_temperature 173(2)
_cell_measurement_theta_max 27.48
_cell_measurement_theta_min 1.00
_cell_volume 3686.54(9)
_computing_cell_refinement DENZO-SMN
_computing_data_collection Collect
_computing_data_reduction DENZO-SMN
_computing_publication_material 'SHELXL-97 (Sheldrick, 1997)'
_computing_structure_refinement 'SHELXL-97 (Sheldrick, 1997)'
_computing_structure_solution 'SHELXS-97 (Sheldrick, 1990)'
_diffrn_ambient_temperature 173(2)
_diffrn_detector_area_resol_mean 9
_diffrn_measured_fraction_theta_full 0.996
_diffrn_measured_fraction_theta_max 0.996
_diffrn_measurement_device_type 'Nonius KappaCCD'
_diffrn_radiation_monochromator graphite
_diffrn_radiation_source 'fine-focus rotating anode'
_diffrn_radiation_type MoK\a
_diffrn_radiation_wavelength 0.71073
_diffrn_reflns_av_R_equivalents 0.0213
_diffrn_reflns_av_sigmaI/netI 0.0362
_diffrn_reflns_limit_h_max 20
_diffrn_reflns_limit_h_min -20
_diffrn_reflns_limit_k_max 21
_diffrn_reflns_limit_k_min -21
_diffrn_reflns_limit_l_max 22
_diffrn_reflns_limit_l_min -22
_diffrn_reflns_number 31770
_diffrn_reflns_theta_full 27.50
_diffrn_reflns_theta_max 27.50
_diffrn_reflns_theta_min 1.93
_exptl_absorpt_coefficient_mu 2.002
_exptl_absorpt_correction_T_max 0.5408
_exptl_absorpt_correction_T_min 0.5408
_exptl_absorpt_correction_type Scalepack
_exptl_crystal_colour orange
_exptl_crystal_density_diffrn 1.313
_exptl_crystal_density_method 'not measured'
_exptl_crystal_description needles
_exptl_crystal_F_000 1482
_exptl_crystal_size_max 0.35
_exptl_crystal_size_mid 0.35
_exptl_crystal_size_min 0.35
_refine_diff_density_max 1.919
_refine_diff_density_min -0.939
_refine_diff_density_rms 0.081
_refine_ls_extinction_method none
_refine_ls_goodness_of_fit_ref 1.019
_refine_ls_hydrogen_treatment mixed
_refine_ls_matrix_type full
_refine_ls_number_parameters 847
_refine_ls_number_reflns 16857
_refine_ls_number_restraints 0
_refine_ls_restrained_S_all 1.019
_refine_ls_R_factor_all 0.0360
_refine_ls_R_factor_gt 0.0273
_refine_ls_shift/su_max 0.031
_refine_ls_shift/su_mean 0.003
_refine_ls_structure_factor_coef Fsqd
_refine_ls_weighting_details 'calc w=1/[\s^2^(Fo^2^)+(0.0404P)^2^+0.9265P] where P=(Fo^2^+2Fc^2^)/3'
_refine_ls_weighting_scheme calc
_refine_ls_wR_factor_gt 0.0661
_refine_ls_wR_factor_ref 0.0698
_reflns_number_gt 14735
_reflns_number_total 16857
_reflns_threshold_expression >2sigma(I)
_cod_data_source_file ic010309z_2.cif
_cod_data_source_block wm05
_cod_depositor_comments
;
The following automatic conversions were performed:

'_symmetry_cell_setting' value 'Triclinic' changed to 'triclinic'
according to the built-in table from CIF Core dictionary named
'cif_core.dic' version 2.4.1 from 2010-06-29.

Automatic conversion script
Id: cif_fix_values 1646 2011-03-28 12:23:43Z adriana 
;
_cod_original_cell_volume 3686.54(7)
_cod_database_code 4319960

loop_
_symmetry_equiv_pos_as_xyz
'x, y, z'
'-x, -y, -z'

loop_
_atom_site_label
_atom_site_type_symbol
_atom_site_fract_x
_atom_site_fract_y
_atom_site_fract_z
_atom_site_U_iso_or_equiv
_atom_site_adp_type
_atom_site_occupancy
_atom_site_symmetry_multiplicity
_atom_site_calc_flag
_atom_site_refinement_flags
_atom_site_disorder_assembly
_atom_site_disorder_group
Pt1 Pt 0.836681(6) 0.161900(6) 0.279684(5) 0.02372(4) Uani 1 1 d . . .
P1 P 0.71124(4) 0.08615(4) 0.15117(4) 0.02348(12) Uani 1 1 d . . .
C1 C 0.76096(17) 0.04595(16) 0.31070(14) 0.0269(5) Uani 1 1 d . . .
P2 P 0.95772(4) 0.22921(4) 0.41022(4) 0.02405(12) Uani 1 1 d . . .
C2 C 0.71910(18) -0.02701(16) 0.32900(15) 0.0288(5) Uani 1 1 d . . .
C3 C 0.67763(19) -0.10649(17) 0.35227(16) 0.0329(5) Uani 1 1 d . . .
C4 C 0.6428(2) -0.17643(18) 0.37514(17) 0.0366(6) Uani 1 1 d . . .
C5 C 0.6070(2) -0.25263(18) 0.40287(18) 0.0374(6) Uani 1 1 d . . .
C6 C 0.5766(2) -0.32121(19) 0.42811(18) 0.0399(6) Uani 1 1 d . . .
C7 C 0.54446(19) -0.39686(18) 0.45667(17) 0.0370(6) Uani 1 1 d . . .
C8 C 0.51606(19) -0.46328(18) 0.48433(17) 0.0348(6) Uani 1 1 d . . .
C11 C 0.91940(17) 0.28015(16) 0.24535(15) 0.0295(5) Uani 1 1 d . . .
C12 C 1.00638(19) 0.29835(18) 0.22486(16) 0.0373(6) Uani 1 1 d . . .
F12 F 1.04163(12) 0.23780(12) 0.22799(11) 0.0485(4) Uani 1 1 d . . .
F13 F 1.14632(14) 0.38877(17) 0.17999(14) 0.0794(7) Uani 1 1 d . . .
C13 C 1.0614(2) 0.3753(2) 0.19923(19) 0.0534(8) Uani 1 1 d . . .
F14 F 1.07972(17) 0.51123(16) 0.16499(16) 0.0953(9) Uani 1 1 d . . .
C14 C 1.0289(2) 0.4372(2) 0.1922(2) 0.0592(10) Uani 1 1 d . . .
F15 F 0.90863(16) 0.48308(13) 0.20483(15) 0.0788(7) Uani 1 1 d . . .
C15 C 0.9426(2) 0.42312(19) 0.2126(2) 0.0528(8) Uani 1 1 d . . .
F16 F 0.80840(12) 0.33740(11) 0.26107(11) 0.0492(4) Uani 1 1 d . . .
C16 C 0.89105(19) 0.34654(18) 0.23971(17) 0.0382(6) Uani 1 1 d . . .
C21 C 0.72897(17) 0.15867(16) 0.08145(14) 0.0271(5) Uani 1 1 d . . .
C22 C 0.80865(18) 0.17720(17) 0.04806(15) 0.0316(5) Uani 1 1 d . . .
H22A H 0.8434 0.1435 0.0539 0.038 Uiso 1 1 calc R . .
C23 C 0.83778(19) 0.24439(19) 0.00643(16) 0.0371(6) Uani 1 1 d . . .
H23A H 0.8914 0.2553 -0.0169 0.045 Uiso 1 1 calc R . .
C24 C 0.7893(2) 0.29631(18) -0.00165(16) 0.0384(6) Uani 1 1 d . . .
C24A C 0.8254(3) 0.3728(2) -0.0435(2) 0.0590(9) Uani 1 1 d . . .
H24A H 0.7831 0.4017 -0.0439 0.088 Uiso 1 1 calc R . .
H24B H 0.8198 0.3445 -0.1010 0.088 Uiso 1 1 calc R . .
H24C H 0.8967 0.4218 -0.0125 0.088 Uiso 1 1 calc R . .
C25 C 0.7085(2) 0.27555(18) 0.02955(16) 0.0365(6) Uani 1 1 d . . .
H25A H 0.6728 0.3083 0.0225 0.044 Uiso 1 1 calc R . .
C26 C 0.67814(19) 0.20777(17) 0.07109(15) 0.0317(5) Uani 1 1 d . . .
H26A H 0.6227 0.1951 0.0924 0.038 Uiso 1 1 calc R . .
C31 C 0.58779(17) 0.05370(17) 0.16589(14) 0.0273(5) Uani 1 1 d . . .
C32 C 0.57876(19) 0.12352(18) 0.21608(16) 0.0362(6) Uani 1 1 d . . .
H32A H 0.6364 0.1860 0.2420 0.043 Uiso 1 1 calc R . .
C33 C 0.4863(2) 0.1023(2) 0.22838(18) 0.0418(6) Uani 1 1 d . . .
H33A H 0.4803 0.1513 0.2607 0.050 Uiso 1 1 calc R . .
C34 C 0.40197(19) 0.0105(2) 0.19415(17) 0.0392(6) Uani 1 1 d . . .
C34A C 0.3003(2) -0.0121(3) 0.2071(2) 0.0616(9) Uani 1 1 d . . .
H34A H 0.2499 -0.0798 0.1788 0.092 Uiso 1 1 calc R . .
H34B H 0.2769 0.0264 0.1840 0.092 Uiso 1 1 calc R . .
H34C H 0.3085 0.0025 0.2671 0.092 Uiso 1 1 calc R . .
C35 C 0.41261(19) -0.05892(19) 0.14721(17) 0.0386(6) Uani 1 1 d . . .
H35A H 0.3562 -0.1224 0.1246 0.046 Uiso 1 1 calc R . .
C36 C 0.50436(18) -0.03794(18) 0.13227(16) 0.0325(5) Uani 1 1 d . . .
H36A H 0.5096 -0.0867 0.0989 0.039 Uiso 1 1 calc R . .
C41 C 0.69687(17) -0.02359(16) 0.09029(15) 0.0273(5) Uani 1 1 d . . .
C42 C 0.63787(19) -0.06631(18) 0.00593(16) 0.0342(5) Uani 1 1 d . . .
H42A H 0.6071 -0.0366 -0.0205 0.041 Uiso 1 1 calc R . .
C43 C 0.6240(2) -0.15144(19) -0.03919(17) 0.0401(6) Uani 1 1 d . . .
H43A H 0.5827 -0.1803 -0.0961 0.048 Uiso 1 1 calc R . .
C44 C 0.6698(2) -0.19571(19) -0.00240(18) 0.0409(6) Uani 1 1 d . . .
C44A C 0.6581(3) -0.2874(2) -0.0521(2) 0.0636(9) Uani 1 1 d . . .
H44A H 0.6956 -0.3073 -0.0158 0.095 Uiso 1 1 calc R . .
H44B H 0.6853 -0.2770 -0.0988 0.095 Uiso 1 1 calc R . .
H44C H 0.5857 -0.3371 -0.0739 0.095 Uiso 1 1 calc R . .
C45 C 0.7286(2) -0.15297(19) 0.08080(18) 0.0411(6) Uani 1 1 d . . .
H45A H 0.7598 -0.1825 0.1069 0.049 Uiso 1 1 calc R . .
C46 C 0.74270(18) -0.06775(18) 0.12666(16) 0.0328(5) Uani 1 1 d . . .
H46A H 0.7841 -0.0391 0.1836 0.039 Uiso 1 1 calc R . .
C51 C 1.06497(17) 0.34806(16) 0.42976(14) 0.0273(5) Uani 1 1 d . . .
C52 C 1.16067(18) 0.36370(18) 0.42941(17) 0.0364(6) Uani 1 1 d . . .
H52A H 1.1734 0.3128 0.4246 0.044 Uiso 1 1 calc R . .
C53 C 1.23747(19) 0.4538(2) 0.4361(2) 0.0456(7) Uani 1 1 d . . .
H53A H 1.3024 0.4636 0.4354 0.055 Uiso 1 1 calc R . .
C54 C 1.2220(2) 0.52988(19) 0.44363(19) 0.0437(7) Uani 1 1 d . . .
C54A C 1.3060(2) 0.6278(2) 0.4501(3) 0.0698(11) Uani 1 1 d . . .
H54A H 1.3676 0.6260 0.4482 0.105 Uiso 1 1 calc R . .
H54B H 1.3207 0.6736 0.5030 0.105 Uiso 1 1 calc R . .
H54C H 1.2840 0.6471 0.4033 0.105 Uiso 1 1 calc R . .
C65 C 0.9432(2) 0.3048(2) 0.64655(18) 0.0480(7) Uani 1 1 d . . .
H65A H 0.9904 0.3452 0.7004 0.058 Uiso 1 1 calc R . .
C56 C 1.04887(18) 0.42398(17) 0.43747(16) 0.0338(5) Uani 1 1 d . . .
H56A H 0.9839 0.4143 0.4378 0.041 Uiso 1 1 calc R . .
C61 C 0.91053(18) 0.24173(17) 0.49854(15) 0.0295(5) Uani 1 1 d . . .
C62 C 0.80751(19) 0.19002(18) 0.48971(16) 0.0333(5) Uani 1 1 d . . .
H62A H 0.7596 0.1512 0.4358 0.040 Uiso 1 1 calc R . .
C63 C 0.7736(2) 0.1944(2) 0.55903(18) 0.0426(6) Uani 1 1 d . . .
H63A H 0.7028 0.1578 0.5518 0.051 Uiso 1 1 calc R . .
C64A C 0.8026(4) 0.2532(3) 0.7133(2) 0.0808(12) Uani 1 1 d . . .
H64A H 0.7284 0.2108 0.6952 0.121 Uiso 1 1 calc R . .
H64B H 0.8203 0.3183 0.7404 0.121 Uiso 1 1 calc R . .
H64C H 0.8347 0.2322 0.7530 0.121 Uiso 1 1 calc R . .
C64 C 0.8404(3) 0.2506(2) 0.63771(18) 0.0479(7) Uani 1 1 d . . .
C71 C 1.01371(17) 0.15541(16) 0.42116(15) 0.0282(5) Uani 1 1 d . . .
C72 C 1.06268(19) 0.15572(19) 0.49807(17) 0.0370(6) Uani 1 1 d . . .
H72A H 1.0660 0.1941 0.5484 0.044 Uiso 1 1 calc R . .
C73 C 1.1065(2) 0.1003(2) 0.50146(19) 0.0437(7) Uani 1 1 d . . .
H73A H 1.1386 0.1005 0.5544 0.052 Uiso 1 1 calc R . .
C74 C 1.1049(2) 0.04456(19) 0.42957(19) 0.0403(6) Uani 1 1 d . . .
C74A C 1.1539(3) -0.0150(2) 0.4341(2) 0.0558(8) Uani 1 1 d . . .
H74A H 1.1453 -0.0490 0.3773 0.084 Uiso 1 1 calc R . .
H74B H 1.1214 -0.0612 0.4626 0.084 Uiso 1 1 calc R . .
H74C H 1.2267 0.0264 0.4651 0.084 Uiso 1 1 calc R . .
C75 C 1.0562(2) 0.0451(2) 0.35345(19) 0.0424(6) Uani 1 1 d . . .
H75A H 1.0540 0.0075 0.3032 0.051 Uiso 1 1 calc R . .
C76 C 1.01069(19) 0.09941(18) 0.34879(16) 0.0356(6) Uani 1 1 d . . .
H76A H 0.9774 0.0981 0.2958 0.043 Uiso 1 1 calc R . .
C81 C 0.8915(4) -0.3360(5) 0.0371(4) 0.1088(18) Uani 1 1 d . . .
H81A H 0.8800 -0.3773 -0.0150 0.131 Uiso 1 1 calc R . .
C82 C 0.9390(5) -0.2406(7) 0.0498(5) 0.131(3) Uani 1 1 d . . .
H82A H 0.9567 -0.2148 0.0064 0.158 Uiso 1 1 calc R . .
C83 C 0.9606(5) -0.1820(4) 0.1295(6) 0.131(3) Uani 1 1 d . . .
H83A H 0.9986 -0.1148 0.1421 0.157 Uiso 1 1 calc R . .
C84 C 0.9281(4) -0.2201(4) 0.1882(4) 0.1119(18) Uani 1 1 d . . .
H84A H 0.9415 -0.1797 0.2415 0.134 Uiso 1 1 calc R . .
C85 C 0.8761(3) -0.3165(4) 0.1717(3) 0.0856(13) Uani 1 1 d . . .
H85A H 0.8511 -0.3435 0.2125 0.103 Uiso 1 1 calc R . .
C86 C 0.8606(4) -0.3729(4) 0.0968(3) 0.0937(14) Uani 1 1 d . . .
H86A H 0.8272 -0.4399 0.0861 0.112 Uiso 1 1 calc R . .
C91 C 0.5822(4) -0.6857(4) -0.2171(4) 0.1070(18) Uani 1 1 d . . .
H91A H 0.5794 -0.7275 -0.2648 0.128 Uiso 1 1 calc R . .
C92 C 0.6386(3) -0.5906(4) -0.2006(3) 0.0859(13) Uani 1 1 d . . .
H92A H 0.6743 -0.5659 -0.2378 0.103 Uiso 1 1 calc R . .
C93 C 0.6452(3) -0.5306(3) -0.1335(3) 0.0830(12) Uani 1 1 d . . .
H93A H 0.6863 -0.4640 -0.1234 0.100 Uiso 1 1 calc R . .
C94 C 0.5955(4) -0.5619(4) -0.0802(3) 0.0936(14) Uani 1 1 d . . .
H94A H 0.6028 -0.5176 -0.0320 0.112 Uiso 1 1 calc R . .
C96 C 0.5279(4) -0.7226(4) -0.1634(5) 0.125(3) Uani 1 1 d . . .
H96A H 0.4883 -0.7893 -0.1734 0.150 Uiso 1 1 calc R . .
C101 C 0.3634(4) -0.4621(4) -0.1686(3) 0.0952(15) Uani 1 1 d . . .
H10A H 0.3870 -0.4180 -0.1146 0.114 Uiso 1 1 calc R . .
C102 C 0.3120(4) -0.4512(4) -0.2332(4) 0.0947(15) Uani 1 1 d . . .
H10B H 0.2990 -0.4005 -0.2249 0.114 Uiso 1 1 calc R . .
C103 C 0.2773(3) -0.5152(4) -0.3134(4) 0.0925(16) Uani 1 1 d . . .
H10C H 0.2421 -0.5076 -0.3603 0.111 Uiso 1 1 calc R . .
C104 C 0.2950(3) -0.5890(4) -0.3229(3) 0.0924(15) Uani 1 1 d . . .
H10D H 0.2709 -0.6341 -0.3764 0.111 Uiso 1 1 calc R . .
C105 C 0.3483(4) -0.5972(4) -0.2536(4) 0.0947(15) Uani 1 1 d . . .
H10E H 0.3610 -0.6481 -0.2594 0.114 Uiso 1 1 calc R . .
C106 C 0.3825(4) -0.5319(4) -0.1772(3) 0.0914(14) Uani 1 1 d . . .
H10F H 0.4204 -0.5367 -0.1298 0.110 Uiso 1 1 calc R . .
C111 C 0.7276(3) -0.2500(4) -0.3037(3) 0.0881(15) Uani 1 1 d . . .
H11A H 0.7991 -0.2242 -0.2910 0.106 Uiso 1 1 calc R . .
C112 C 0.6823(3) -0.2135(3) -0.3477(3) 0.0778(12) Uani 1 1 d . . .
H11F H 0.7218 -0.1625 -0.3667 0.093 Uiso 1 1 calc R . .
C113 C 0.5798(3) -0.2493(3) -0.3652(3) 0.0718(10) Uani 1 1 d . . .
H11B H 0.5484 -0.2232 -0.3964 0.086 Uiso 1 1 calc R . .
C114 C 0.5227(3) -0.3221(3) -0.3381(3) 0.0736(11) Uani 1 1 d . . .
H11C H 0.4517 -0.3460 -0.3499 0.088 Uiso 1 1 calc R . .
C115 C 0.5660(4) -0.3605(3) -0.2947(3) 0.0841(13) Uani 1 1 d . . .
H11D H 0.5257 -0.4116 -0.2762 0.101 Uiso 1 1 calc R . .
C116 C 0.6703(5) -0.3249(4) -0.2769(3) 0.0958(15) Uani 1 1 d . . .
H11E H 0.7016 -0.3519 -0.2468 0.115 Uiso 1 1 calc R . .
C121 C 0.5279(3) -0.0664(3) 0.4877(3) 0.0775(11) Uani 1 1 d . . .
H12D H 0.5476 -0.1126 0.4795 0.093 Uiso 1 1 calc R . .
C122 C 0.5141(3) -0.0292(3) 0.4259(3) 0.0724(11) Uani 1 1 d . . .
H12A H 0.5236 -0.0496 0.3743 0.087 Uiso 1 1 calc R . .
C123 C 0.4866(3) 0.0378(3) 0.4382(3) 0.0767(12) Uani 1 1 d . . .
H12C H 0.4775 0.0645 0.3952 0.092 Uiso 1 1 calc R . .
C131 C 0.9057(3) -0.0109(3) -0.0085(3) 0.0693(10) Uani 1 1 d . . .
H13C H 0.8405 -0.0179 -0.0145 0.083 Uiso 1 1 calc R . .
C132 C 0.9835(3) 0.0463(3) 0.0646(3) 0.0737(11) Uani 1 1 d . . .
H13A H 0.9719 0.0782 0.1097 0.088 Uiso 1 1 calc R . .
C133 C 1.0782(3) 0.0579(3) 0.0730(3) 0.0724(11) Uani 1 1 d . . .
H13D H 1.1324 0.0986 0.1235 0.087 Uiso 1 1 calc R . .
C55 C 1.12666(19) 0.51374(18) 0.44464(18) 0.0391(6) Uani 1 1 d . . .
H55A H 1.1144 0.5649 0.4503 0.047 Uiso 1 1 calc R . .
C66 C 0.9784(2) 0.30100(19) 0.57825(16) 0.0395(6) Uani 1 1 d . . .
H66A H 1.0491 0.3390 0.5857 0.047 Uiso 1 1 calc R . .
C95 C 0.5338(3) -0.6580(5) -0.0947(4) 0.106(2) Uani 1 1 d . . .
H95A H 0.4955 -0.6803 -0.0583 0.127 Uiso 1 1 calc R . .

loop_
_atom_site_aniso_label
_atom_site_aniso_U_11
_atom_site_aniso_U_22
_atom_site_aniso_U_33
_atom_site_aniso_U_23
_atom_site_aniso_U_13
_atom_site_aniso_U_12
Pt1 0.02341(5) 0.01803(5) 0.02658(5) 0.01253(4) 0.00522(4) 0.00722(4)
P1 0.0230(3) 0.0198(3) 0.0254(3) 0.0111(2) 0.0054(2) 0.0087(2)
C1 0.0283(11) 0.0271(12) 0.0231(11) 0.0093(9) 0.0042(9) 0.0134(10)
P2 0.0229(3) 0.0201(3) 0.0267(3) 0.0096(2) 0.0042(2) 0.0097(2)
C2 0.0334(12) 0.0240(11) 0.0292(12) 0.0153(10) 0.0100(10) 0.0124(10)
C3 0.0356(13) 0.0262(12) 0.0364(13) 0.0166(11) 0.0115(11) 0.0130(10)
C4 0.0418(14) 0.0290(13) 0.0428(15) 0.0200(11) 0.0171(12) 0.0165(11)
C5 0.0420(14) 0.0286(13) 0.0477(15) 0.0218(12) 0.0208(12) 0.0167(11)
C6 0.0465(15) 0.0325(14) 0.0497(16) 0.0257(12) 0.0235(13) 0.0195(12)
C7 0.0405(14) 0.0296(13) 0.0469(15) 0.0217(12) 0.0201(12) 0.0169(11)
C8 0.0363(13) 0.0292(12) 0.0450(15) 0.0201(11) 0.0185(12) 0.0164(11)
C11 0.0292(12) 0.0199(11) 0.0273(12) 0.0116(9) 0.0023(10) 0.0043(9)
C12 0.0309(13) 0.0331(13) 0.0333(13) 0.0164(11) 0.0046(11) 0.0051(11)
F12 0.0399(8) 0.0507(10) 0.0590(10) 0.0248(8) 0.0218(8) 0.0215(8)
F13 0.0512(11) 0.0884(16) 0.0871(15) 0.0508(13) 0.0400(11) 0.0121(10)
C13 0.0378(15) 0.0533(19) 0.0467(17) 0.0273(15) 0.0129(13) 0.0021(13)
F14 0.0819(15) 0.0637(14) 0.1103(19) 0.0702(14) 0.0248(13) 0.0008(11)
C14 0.0544(19) 0.0361(16) 0.0570(19) 0.0338(15) 0.0049(15) -0.0022(14)
F15 0.0859(14) 0.0333(10) 0.1017(16) 0.0386(10) 0.0033(12) 0.0220(10)
C15 0.0558(18) 0.0236(13) 0.0563(18) 0.0223(13) -0.0050(15) 0.0078(13)
F16 0.0492(9) 0.0354(8) 0.0674(11) 0.0226(8) 0.0137(8) 0.0244(7)
C16 0.0345(13) 0.0248(12) 0.0403(14) 0.0151(11) -0.0006(11) 0.0066(10)
C21 0.0296(11) 0.0239(11) 0.0235(11) 0.0103(9) 0.0041(9) 0.0111(9)
C22 0.0307(12) 0.0306(12) 0.0330(13) 0.0139(10) 0.0082(10) 0.0147(10)
C23 0.0361(13) 0.0362(14) 0.0345(13) 0.0176(11) 0.0117(11) 0.0125(11)
C24 0.0489(15) 0.0269(13) 0.0314(13) 0.0152(11) 0.0061(12) 0.0137(12)
C24A 0.074(2) 0.0494(18) 0.060(2) 0.0398(16) 0.0263(17) 0.0266(17)
C25 0.0480(15) 0.0329(13) 0.0326(13) 0.0162(11) 0.0079(11) 0.0234(12)
C26 0.0359(13) 0.0315(13) 0.0287(12) 0.0130(10) 0.0076(10) 0.0177(11)
C31 0.0265(11) 0.0276(12) 0.0285(12) 0.0142(10) 0.0079(9) 0.0129(10)
C32 0.0356(13) 0.0270(12) 0.0379(14) 0.0075(11) 0.0125(11) 0.0104(10)
C33 0.0447(15) 0.0378(15) 0.0437(15) 0.0094(12) 0.0188(13) 0.0214(12)
C34 0.0328(13) 0.0471(16) 0.0402(15) 0.0181(13) 0.0135(11) 0.0201(12)
C34A 0.0402(16) 0.073(2) 0.071(2) 0.0190(19) 0.0251(16) 0.0273(16)
C35 0.0282(12) 0.0331(14) 0.0415(15) 0.0080(12) 0.0075(11) 0.0084(11)
C36 0.0280(12) 0.0284(12) 0.0349(13) 0.0080(10) 0.0063(10) 0.0118(10)
C41 0.0265(11) 0.0248(11) 0.0304(12) 0.0116(10) 0.0102(9) 0.0115(9)
C42 0.0366(13) 0.0326(13) 0.0331(13) 0.0120(11) 0.0089(11) 0.0178(11)
C43 0.0415(14) 0.0359(14) 0.0345(14) 0.0064(11) 0.0081(12) 0.0166(12)
C44 0.0439(15) 0.0322(14) 0.0455(16) 0.0073(12) 0.0173(13) 0.0194(12)
C44A 0.078(2) 0.0475(19) 0.066(2) 0.0037(17) 0.0210(19) 0.0390(18)
C45 0.0492(15) 0.0359(14) 0.0474(16) 0.0166(13) 0.0164(13) 0.0273(13)
C46 0.0346(13) 0.0326(13) 0.0337(13) 0.0136(11) 0.0101(10) 0.0181(11)
C51 0.0254(11) 0.0220(11) 0.0283(12) 0.0083(9) 0.0027(9) 0.0094(9)
C52 0.0282(12) 0.0306(13) 0.0507(16) 0.0155(12) 0.0078(11) 0.0161(11)
C53 0.0263(13) 0.0364(15) 0.071(2) 0.0216(14) 0.0118(13) 0.0136(11)
C54 0.0315(13) 0.0316(14) 0.0591(18) 0.0193(13) 0.0070(12) 0.0103(11)
C54A 0.0424(17) 0.0399(17) 0.121(3) 0.038(2) 0.024(2) 0.0130(14)
C65 0.0636(19) 0.0474(17) 0.0309(14) 0.0061(13) 0.0093(13) 0.0314(15)
C56 0.0304(12) 0.0286(12) 0.0419(14) 0.0124(11) 0.0102(11) 0.0148(10)
C61 0.0336(12) 0.0267(12) 0.0297(12) 0.0118(10) 0.0080(10) 0.0163(10)
C62 0.0377(13) 0.0307(13) 0.0341(13) 0.0111(11) 0.0119(11) 0.0191(11)
C63 0.0482(16) 0.0393(15) 0.0480(16) 0.0167(13) 0.0240(13) 0.0241(13)
C64A 0.116(3) 0.091(3) 0.055(2) 0.025(2) 0.052(2) 0.059(3)
C64 0.074(2) 0.0430(16) 0.0412(16) 0.0152(13) 0.0286(15) 0.0368(16)
C71 0.0260(11) 0.0208(11) 0.0369(13) 0.0122(10) 0.0066(10) 0.0113(9)
C72 0.0377(13) 0.0388(14) 0.0374(14) 0.0134(12) 0.0070(11) 0.0231(12)
C73 0.0436(15) 0.0486(17) 0.0470(16) 0.0246(14) 0.0087(13) 0.0285(13)
C74 0.0354(13) 0.0316(13) 0.0593(18) 0.0212(13) 0.0124(13) 0.0198(11)
C74A 0.0587(19) 0.0507(18) 0.075(2) 0.0256(17) 0.0179(17) 0.0402(16)
C75 0.0438(15) 0.0359(14) 0.0475(16) 0.0080(12) 0.0101(13) 0.0239(12)
C76 0.0387(13) 0.0338(13) 0.0342(13) 0.0119(11) 0.0052(11) 0.0204(11)
C81 0.089(3) 0.141(5) 0.098(4) 0.047(4) 0.045(3) 0.052(4)
C82 0.114(4) 0.206(8) 0.194(7) 0.160(7) 0.110(5) 0.116(5)
C83 0.115(4) 0.086(4) 0.246(9) 0.097(5) 0.098(6) 0.062(4)
C84 0.098(4) 0.082(4) 0.122(5) 0.017(3) 0.018(3) 0.032(3)
C85 0.079(3) 0.092(3) 0.084(3) 0.042(3) 0.015(2) 0.041(3)
C86 0.091(3) 0.073(3) 0.101(4) 0.026(3) 0.030(3) 0.030(3)
C91 0.087(3) 0.087(4) 0.101(4) 0.003(3) -0.020(3) 0.037(3)
C92 0.058(2) 0.088(3) 0.088(3) 0.029(3) 0.017(2) 0.021(2)
C93 0.079(3) 0.074(3) 0.101(4) 0.039(3) 0.035(3) 0.038(2)
C94 0.080(3) 0.116(4) 0.110(4) 0.051(3) 0.039(3) 0.060(3)
C96 0.077(3) 0.061(3) 0.152(6) 0.046(3) -0.049(4) -0.003(3)
C101 0.089(3) 0.106(4) 0.101(4) 0.014(3) 0.035(3) 0.063(3)
C102 0.071(3) 0.090(3) 0.149(5) 0.048(4) 0.046(3) 0.054(3)
C103 0.043(2) 0.132(5) 0.113(4) 0.070(4) 0.026(2) 0.041(3)
C104 0.066(3) 0.115(4) 0.071(3) 0.011(3) 0.025(2) 0.033(3)
C105 0.103(4) 0.097(4) 0.113(4) 0.027(3) 0.045(3) 0.072(3)
C106 0.098(3) 0.126(4) 0.081(3) 0.033(3) 0.032(3) 0.080(3)
C111 0.065(3) 0.113(4) 0.068(3) 0.000(3) 0.022(2) 0.042(3)
C112 0.070(3) 0.057(2) 0.079(3) -0.001(2) 0.039(2) 0.015(2)
C113 0.083(3) 0.067(2) 0.070(2) 0.011(2) 0.034(2) 0.043(2)
C114 0.066(2) 0.075(3) 0.067(2) 0.005(2) 0.032(2) 0.030(2)
C115 0.108(4) 0.071(3) 0.067(3) 0.019(2) 0.045(3) 0.035(3)
C116 0.133(5) 0.120(4) 0.056(3) 0.023(3) 0.025(3) 0.085(4)
C121 0.071(2) 0.091(3) 0.090(3) 0.028(3) 0.035(2) 0.054(2)
C122 0.060(2) 0.096(3) 0.060(2) 0.012(2) 0.0284(18) 0.040(2)
C123 0.071(2) 0.106(3) 0.071(3) 0.042(2) 0.029(2) 0.051(2)
C131 0.053(2) 0.061(2) 0.104(3) 0.034(2) 0.043(2) 0.0277(18)
C132 0.091(3) 0.058(2) 0.091(3) 0.023(2) 0.055(3) 0.043(2)
C133 0.065(2) 0.0462(19) 0.087(3) 0.0176(19) 0.021(2) 0.0169(17)
C55 0.0374(14) 0.0270(13) 0.0528(16) 0.0142(12) 0.0116(12) 0.0168(11)
C66 0.0405(14) 0.0377(14) 0.0351(14) 0.0088(12) 0.0044(11) 0.0199(12)
C95 0.051(2) 0.146(5) 0.117(4) 0.091(4) 0.019(3) 0.031(3)

loop_
_atom_type_symbol
_atom_type_description
_atom_type_scat_dispersion_real
_atom_type_scat_dispersion_imag
_atom_type_scat_source
C C 0.0033 0.0016 'International Tables Vol C Tables 4.2.6.8 and 6.1.1.4'
H H 0.0000 0.0000 'International Tables Vol C Tables 4.2.6.8 and 6.1.1.4'
F F 0.0171 0.0103 'International Tables Vol C Tables 4.2.6.8 and 6.1.1.4'
P P 0.1023 0.0942 'International Tables Vol C Tables 4.2.6.8 and 6.1.1.4'
Pt Pt -1.7033 8.3905 'International Tables Vol C Tables 4.2.6.8 and 6.1.1.4'

loop_
_geom_angle_atom_site_label_1
_geom_angle_atom_site_label_2
_geom_angle_atom_site_label_3
_geom_angle
_geom_angle_site_symmetry_1
_geom_angle_site_symmetry_3
_geom_angle_publ_flag
C1 Pt1 C11 177.35(10) . . ?
C1 Pt1 P1 87.75(6) . . ?
C11 Pt1 P1 92.29(6) . . ?
C1 Pt1 P2 88.81(6) . . ?
C11 Pt1 P2 91.12(6) . . ?
P1 Pt1 P2 176.537(19) . . ?
C41 P1 C21 104.65(11) . . ?
C41 P1 C31 105.94(11) . . ?
C21 P1 C31 106.81(11) . . ?
C41 P1 Pt1 115.23(8) . . ?
C21 P1 Pt1 114.00(7) . . ?
C31 P1 Pt1 109.57(8) . . ?
C2 C1 Pt1 175.7(2) . . ?
C51 P2 C61 103.85(11) . . ?
C51 P2 C71 105.26(10) . . ?
C61 P2 C71 107.49(11) . . ?
C51 P2 Pt1 115.54(8) . . ?
C61 P2 Pt1 115.37(8) . . ?
C71 P2 Pt1 108.61(8) . . ?
C1 C2 C3 176.9(3) . . ?
C4 C3 C2 178.2(3) . . ?
C3 C4 C5 178.0(3) . . ?
C6 C5 C4 178.7(3) . . ?
C5 C6 C7 179.1(3) . . ?
C8 C7 C6 178.3(3) . . ?
C7 C8 C8 179.3(4) . 2_646 ?
C12 C11 C16 114.5(2) . . ?
C12 C11 Pt1 122.62(19) . . ?
C16 C11 Pt1 122.85(19) . . ?
F12 C12 C11 119.8(2) . . ?
F12 C12 C13 116.4(3) . . ?
C11 C12 C13 123.8(3) . . ?
F13 C13 C14 119.8(3) . . ?
F13 C13 C12 120.6(3) . . ?
C14 C13 C12 119.6(3) . . ?
F14 C14 C13 120.6(3) . . ?
F14 C14 C15 120.2(3) . . ?
C13 C14 C15 119.2(3) . . ?
F15 C15 C16 120.7(3) . . ?
F15 C15 C14 119.9(3) . . ?
C16 C15 C14 119.4(3) . . ?
F16 C16 C15 117.0(3) . . ?
F16 C16 C11 119.6(2) . . ?
C15 C16 C11 123.4(3) . . ?
C26 C21 C22 118.8(2) . . ?
C26 C21 P1 122.97(19) . . ?
C22 C21 P1 117.45(17) . . ?
C23 C22 C21 120.6(2) . . ?
C22 C23 C24 120.8(2) . . ?
C25 C24 C23 118.1(2) . . ?
C25 C24 C24A 121.7(3) . . ?
C23 C24 C24A 120.2(3) . . ?
C24 C25 C26 121.5(2) . . ?
C21 C26 C25 120.1(2) . . ?
C36 C31 C32 118.8(2) . . ?
C36 C31 P1 122.75(19) . . ?
C32 C31 P1 118.37(18) . . ?
C33 C32 C31 120.4(2) . . ?
C32 C33 C34 121.0(3) . . ?
C35 C34 C33 118.3(2) . . ?
C35 C34 C34A 121.0(3) . . ?
C33 C34 C34A 120.7(3) . . ?
C34 C35 C36 121.3(2) . . ?
C31 C36 C35 120.2(2) . . ?
C46 C41 C42 118.5(2) . . ?
C46 C41 P1 120.96(18) . . ?
C42 C41 P1 120.57(18) . . ?
C43 C42 C41 120.4(2) . . ?
C42 C43 C44 121.0(2) . . ?
C45 C44 C43 118.5(2) . . ?
C45 C44 C44A 120.1(3) . . ?
C43 C44 C44A 121.4(3) . . ?
C46 C45 C44 121.0(3) . . ?
C45 C46 C41 120.7(2) . . ?
C56 C51 C52 118.8(2) . . ?
C56 C51 P2 119.21(17) . . ?
C52 C51 P2 121.72(19) . . ?
C53 C52 C51 119.8(2) . . ?
C54 C53 C52 121.8(2) . . ?
C53 C54 C55 118.0(2) . . ?
C53 C54 C54A 121.4(3) . . ?
C55 C54 C54A 120.6(3) . . ?
C64 C65 C66 121.2(3) . . ?
C51 C56 C55 120.7(2) . . ?
C62 C61 C66 118.1(2) . . ?
C62 C61 P2 121.39(18) . . ?
C66 C61 P2 120.43(19) . . ?
C61 C62 C63 120.7(2) . . ?
C64 C63 C62 121.3(3) . . ?
C63 C64 C65 118.3(3) . . ?
C63 C64 C64A 120.8(3) . . ?
C65 C64 C64A 120.9(3) . . ?
C76 C71 C72 118.7(2) . . ?
C76 C71 P2 117.78(18) . . ?
C72 C71 P2 123.4(2) . . ?
C73 C72 C71 120.2(3) . . ?
C72 C73 C74 121.7(3) . . ?
C75 C74 C73 117.5(2) . . ?
C75 C74 C74A 121.2(3) . . ?
C73 C74 C74A 121.3(3) . . ?
C74 C75 C76 121.6(3) . . ?
C71 C76 C75 120.3(2) . . ?
C86 C81 C82 121.3(6) . . ?
C81 C82 C83 117.3(5) . . ?
C84 C83 C82 120.5(6) . . ?
C83 C84 C85 120.4(6) . . ?
C86 C85 C84 119.3(5) . . ?
C81 C86 C85 121.0(5) . . ?
C92 C91 C96 119.7(6) . . ?
C93 C92 C91 121.4(5) . . ?
C94 C93 C92 121.5(5) . . ?
C93 C94 C95 120.3(6) . . ?
C95 C96 C91 117.8(5) . . ?
C106 C101 C102 122.3(5) . . ?
C101 C102 C103 119.5(5) . . ?
C104 C103 C102 118.8(4) . . ?
C103 C104 C105 119.3(5) . . ?
C106 C105 C104 119.7(5) . . ?
C101 C106 C105 120.3(5) . . ?
C112 C111 C116 119.9(4) . . ?
C111 C112 C113 120.4(4) . . ?
C114 C113 C112 120.3(4) . . ?
C115 C114 C113 120.5(4) . . ?
C114 C115 C116 119.7(5) . . ?
C111 C116 C115 119.2(5) . . ?
C122 C121 C123 120.3(4) . 2_656 ?
C121 C122 C123 119.7(4) . . ?
C122 C123 C121 120.1(4) . 2_656 ?
C132 C131 C133 119.9(3) . 2_755 ?
C131 C132 C133 120.3(4) . . ?
C131 C133 C132 119.9(4) 2_755 . ?
C56 C55 C54 121.0(2) . . ?
C65 C66 C61 120.4(3) . . ?
C94 C95 C96 119.4(5) . . ?

loop_
_geom_bond_atom_site_label_1
_geom_bond_atom_site_label_2
_geom_bond_distance
_geom_bond_site_symmetry_2
_geom_bond_publ_flag
Pt1 C1 1.981(2) . ?
Pt1 C11 2.065(2) . ?
Pt1 P1 2.3106(6) . ?
Pt1 P2 2.3136(6) . ?
P1 C41 1.820(2) . ?
P1 C21 1.823(2) . ?
P1 C31 1.824(2) . ?
C1 C2 1.220(3) . ?
P2 C51 1.820(2) . ?
P2 C61 1.821(3) . ?
P2 C71 1.826(2) . ?
C2 C3 1.355(3) . ?
C3 C4 1.214(3) . ?
C4 C5 1.350(3) . ?
C5 C6 1.217(4) . ?
C6 C7 1.349(3) . ?
C7 C8 1.212(3) . ?
C8 C8 1.349(5) 2_646 ?
C11 C12 1.375(4) . ?
C11 C16 1.382(4) . ?
C12 F12 1.360(3) . ?
C12 C13 1.382(4) . ?
F13 C13 1.352(4) . ?
C13 C14 1.359(5) . ?
F14 C14 1.348(3) . ?
C14 C15 1.379(5) . ?
F15 C15 1.346(4) . ?
C15 C16 1.379(4) . ?
F16 C16 1.353(3) . ?
C21 C26 1.390(3) . ?
C21 C22 1.393(3) . ?
C22 C23 1.386(3) . ?
C23 C24 1.397(4) . ?
C24 C25 1.382(4) . ?
C24 C24A 1.512(4) . ?
C25 C26 1.393(3) . ?
C31 C36 1.383(3) . ?
C31 C32 1.393(4) . ?
C32 C33 1.384(4) . ?
C33 C34 1.390(4) . ?
C34 C35 1.377(4) . ?
C34 C34A 1.521(4) . ?
C35 C36 1.393(3) . ?
C41 C46 1.391(3) . ?
C41 C42 1.399(3) . ?
C42 C43 1.381(4) . ?
C43 C44 1.395(4) . ?
C44 C45 1.382(4) . ?
C44 C44A 1.515(4) . ?
C45 C46 1.385(4) . ?
C51 C56 1.389(3) . ?
C51 C52 1.392(3) . ?
C52 C53 1.388(4) . ?
C53 C54 1.385(4) . ?
C54 C55 1.387(4) . ?
C54 C54A 1.514(4) . ?
C65 C64 1.387(4) . ?
C65 C66 1.385(4) . ?
C56 C55 1.387(3) . ?
C61 C62 1.387(3) . ?
C61 C66 1.397(4) . ?
C62 C63 1.391(4) . ?
C63 C64 1.372(4) . ?
C64A C64 1.522(4) . ?
C71 C76 1.386(4) . ?
C71 C72 1.392(3) . ?
C72 C73 1.384(4) . ?
C73 C74 1.387(4) . ?
C74 C75 1.385(4) . ?
C74 C74A 1.513(4) . ?
C75 C76 1.390(4) . ?
C81 C86 1.343(7) . ?
C81 C82 1.360(9) . ?
C82 C83 1.400(10) . ?
C83 C84 1.343(9) . ?
C84 C85 1.364(7) . ?
C85 C86 1.348(7) . ?
C91 C92 1.350(7) . ?
C91 C96 1.401(8) . ?
C92 C93 1.329(6) . ?
C93 C94 1.333(6) . ?
C94 C95 1.377(7) . ?
C96 C95 1.397(9) . ?
C101 C106 1.321(6) . ?
C101 C102 1.332(7) . ?
C102 C103 1.401(7) . ?
C103 C104 1.369(7) . ?
C104 C105 1.384(7) . ?
C105 C106 1.363(7) . ?
C111 C112 1.345(7) . ?
C111 C116 1.380(7) . ?
C112 C113 1.367(6) . ?
C113 C114 1.359(6) . ?
C114 C115 1.346(6) . ?
C115 C116 1.393(7) . ?
C121 C122 1.355(6) . ?
C121 C123 1.370(6) 2_656 ?
C122 C123 1.366(6) . ?
C123 C121 1.370(6) 2_656 ?
C131 C132 1.366(6) . ?
C131 C133 1.364(6) 2_755 ?
C132 C133 1.372(5) . ?
C133 C131 1.364(6) 2_755 ?

loop_
_geom_torsion_atom_site_label_1
_geom_torsion_atom_site_label_2
_geom_torsion_atom_site_label_3
_geom_torsion_atom_site_label_4
_geom_torsion
_geom_torsion_site_symmetry_1
_geom_torsion_site_symmetry_2
_geom_torsion_site_symmetry_3
_geom_torsion_site_symmetry_4
_geom_torsion_publ_flag
C1 Pt1 P1 C41 -60.83(11) . . . . ?
C11 Pt1 P1 C41 116.51(11) . . . . ?
P2 Pt1 P1 C41 -53.8(4) . . . . ?
C1 Pt1 P1 C21 178.11(11) . . . . ?
C11 Pt1 P1 C21 -4.54(11) . . . . ?
P2 Pt1 P1 C21 -174.9(3) . . . . ?
C1 Pt1 P1 C31 58.50(11) . . . . ?
C11 Pt1 P1 C31 -124.16(11) . . . . ?
P2 Pt1 P1 C31 65.5(4) . . . . ?
C11 Pt1 C1 C2 13(4) . . . . ?
P1 Pt1 C1 C2 104(3) . . . . ?
P2 Pt1 C1 C2 -76(3) . . . . ?
C1 Pt1 P2 C51 178.55(11) . . . . ?
C11 Pt1 P2 C51 1.21(11) . . . . ?
P1 Pt1 P2 C51 171.5(3) . . . . ?
C1 Pt1 P2 C61 -60.11(11) . . . . ?
C11 Pt1 P2 C61 122.55(11) . . . . ?
P1 Pt1 P2 C61 -67.1(4) . . . . ?
C1 Pt1 P2 C71 60.61(11) . . . . ?
C11 Pt1 P2 C71 -116.74(11) . . . . ?
P1 Pt1 P2 C71 53.6(4) . . . . ?
Pt1 C1 C2 C3 51(7) . . . . ?
C1 C2 C3 C4 19(13) . . . . ?
C2 C3 C4 C5 -2(17) . . . . ?
C3 C4 C5 C6 -48(20) . . . . ?
C4 C5 C6 C7 19(32) . . . . ?
C5 C6 C7 C8 80(25) . . . . ?
C6 C7 C8 C8 37(45) . . . 2_646 ?
C1 Pt1 C11 C12 -13.2(19) . . . . ?
P1 Pt1 C11 C12 -104.1(2) . . . . ?
P2 Pt1 C11 C12 75.3(2) . . . . ?
C1 Pt1 C11 C16 165.7(17) . . . . ?
P1 Pt1 C11 C16 74.8(2) . . . . ?
P2 Pt1 C11 C16 -105.8(2) . . . . ?
C16 C11 C12 F12 -179.9(2) . . . . ?
Pt1 C11 C12 F12 -1.0(3) . . . . ?
C16 C11 C12 C13 -1.0(4) . . . . ?
Pt1 C11 C12 C13 177.9(2) . . . . ?
F12 C12 C13 F13 -1.0(4) . . . . ?
C11 C12 C13 F13 -180.0(3) . . . . ?
F12 C12 C13 C14 178.0(3) . . . . ?
C11 C12 C13 C14 -0.9(5) . . . . ?
F13 C13 C14 F14 1.0(5) . . . . ?
C12 C13 C14 F14 -178.1(3) . . . . ?
F13 C13 C14 C15 -179.5(3) . . . . ?
C12 C13 C14 C15 1.5(5) . . . . ?
F14 C14 C15 F15 0.5(5) . . . . ?
C13 C14 C15 F15 -179.1(3) . . . . ?
F14 C14 C15 C16 179.5(3) . . . . ?
C13 C14 C15 C16 -0.1(5) . . . . ?
F15 C15 C16 F16 -2.7(4) . . . . ?
C14 C15 C16 F16 178.3(3) . . . . ?
F15 C15 C16 C11 176.9(3) . . . . ?
C14 C15 C16 C11 -2.0(4) . . . . ?
C12 C11 C16 F16 -177.9(2) . . . . ?
Pt1 C11 C16 F16 3.2(3) . . . . ?
C12 C11 C16 C15 2.5(4) . . . . ?
Pt1 C11 C16 C15 -176.5(2) . . . . ?
C41 P1 C21 C26 134.5(2) . . . . ?
C31 P1 C21 C26 22.4(2) . . . . ?
Pt1 P1 C21 C26 -98.76(19) . . . . ?
C41 P1 C21 C22 -56.0(2) . . . . ?
C31 P1 C21 C22 -168.09(18) . . . . ?
Pt1 P1 C21 C22 70.7(2) . . . . ?
C26 C21 C22 C23 1.0(4) . . . . ?
P1 C21 C22 C23 -168.96(19) . . . . ?
C21 C22 C23 C24 1.2(4) . . . . ?
C22 C23 C24 C25 -3.0(4) . . . . ?
C22 C23 C24 C24A 176.9(3) . . . . ?
C23 C24 C25 C26 2.6(4) . . . . ?
C24A C24 C25 C26 -177.3(3) . . . . ?
C22 C21 C26 C25 -1.4(4) . . . . ?
P1 C21 C26 C25 168.01(19) . . . . ?
C24 C25 C26 C21 -0.5(4) . . . . ?
C41 P1 C31 C36 -1.8(2) . . . . ?
C21 P1 C31 C36 109.4(2) . . . . ?
Pt1 P1 C31 C36 -126.67(19) . . . . ?
C41 P1 C31 C32 175.43(19) . . . . ?
C21 P1 C31 C32 -73.4(2) . . . . ?
Pt1 P1 C31 C32 50.5(2) . . . . ?
C36 C31 C32 C33 -3.3(4) . . . . ?
P1 C31 C32 C33 179.4(2) . . . . ?
C31 C32 C33 C34 2.8(4) . . . . ?
C32 C33 C34 C35 -0.4(4) . . . . ?
C32 C33 C34 C34A -179.4(3) . . . . ?
C33 C34 C35 C36 -1.6(4) . . . . ?
C34A C34 C35 C36 177.4(3) . . . . ?
C32 C31 C36 C35 1.4(4) . . . . ?
P1 C31 C36 C35 178.6(2) . . . . ?
C34 C35 C36 C31 1.1(4) . . . . ?
C21 P1 C41 C46 139.25(19) . . . . ?
C31 P1 C41 C46 -108.1(2) . . . . ?
Pt1 P1 C41 C46 13.2(2) . . . . ?
C21 P1 C41 C42 -41.8(2) . . . . ?
C31 P1 C41 C42 70.9(2) . . . . ?
Pt1 P1 C41 C42 -167.83(17) . . . . ?
C46 C41 C42 C43 1.4(4) . . . . ?
P1 C41 C42 C43 -177.6(2) . . . . ?
C41 C42 C43 C44 -1.2(4) . . . . ?
C42 C43 C44 C45 0.7(4) . . . . ?
C42 C43 C44 C44A -177.9(3) . . . . ?
C43 C44 C45 C46 -0.6(4) . . . . ?
C44A C44 C45 C46 178.1(3) . . . . ?
C44 C45 C46 C41 0.8(4) . . . . ?
C42 C41 C46 C45 -1.2(4) . . . . ?
P1 C41 C46 C45 177.7(2) . . . . ?
C61 P2 C51 C56 -58.3(2) . . . . ?
C71 P2 C51 C56 -171.1(2) . . . . ?
Pt1 P2 C51 C56 69.1(2) . . . . ?
C61 P2 C51 C52 127.8(2) . . . . ?
C71 P2 C51 C52 15.0(2) . . . . ?
Pt1 P2 C51 C52 -104.8(2) . . . . ?
C56 C51 C52 C53 -0.5(4) . . . . ?
P2 C51 C52 C53 173.4(2) . . . . ?
C51 C52 C53 C54 0.4(5) . . . . ?
C52 C53 C54 C55 0.2(5) . . . . ?
C52 C53 C54 C54A -179.5(3) . . . . ?
C52 C51 C56 C55 0.0(4) . . . . ?
P2 C51 C56 C55 -174.0(2) . . . . ?
C51 P2 C61 C62 145.9(2) . . . . ?
C71 P2 C61 C62 -102.9(2) . . . . ?
Pt1 P2 C61 C62 18.4(2) . . . . ?
C51 P2 C61 C66 -37.0(2) . . . . ?
C71 P2 C61 C66 74.2(2) . . . . ?
Pt1 P2 C61 C66 -164.51(18) . . . . ?
C66 C61 C62 C63 -2.6(4) . . . . ?
P2 C61 C62 C63 174.6(2) . . . . ?
C61 C62 C63 C64 0.8(4) . . . . ?
C62 C63 C64 C65 1.2(4) . . . . ?
C62 C63 C64 C64A -178.8(3) . . . . ?
C66 C65 C64 C63 -1.5(5) . . . . ?
C66 C65 C64 C64A 178.5(3) . . . . ?
C51 P2 C71 C76 -99.8(2) . . . . ?
C61 P2 C71 C76 150.00(19) . . . . ?
Pt1 P2 C71 C76 24.5(2) . . . . ?
C51 P2 C71 C72 77.4(2) . . . . ?
C61 P2 C71 C72 -32.8(2) . . . . ?
Pt1 P2 C71 C72 -158.27(19) . . . . ?
C76 C71 C72 C73 -0.5(4) . . . . ?
P2 C71 C72 C73 -177.7(2) . . . . ?
C71 C72 C73 C74 1.1(4) . . . . ?
C72 C73 C74 C75 -0.8(4) . . . . ?
C72 C73 C74 C74A 179.5(3) . . . . ?
C73 C74 C75 C76 0.0(4) . . . . ?
C74A C74 C75 C76 179.8(3) . . . . ?
C72 C71 C76 C75 -0.3(4) . . . . ?
P2 C71 C76 C75 177.1(2) . . . . ?
C74 C75 C76 C71 0.5(4) . . . . ?
C86 C81 C82 C83 4.3(9) . . . . ?
C81 C82 C83 C84 -5.1(9) . . . . ?
C82 C83 C84 C85 1.9(9) . . . . ?
C83 C84 C85 C86 2.2(8) . . . . ?
C82 C81 C86 C85 -0.4(9) . . . . ?
C84 C85 C86 C81 -3.0(8) . . . . ?
C96 C91 C92 C93 1.2(8) . . . . ?
C91 C92 C93 C94 -0.8(8) . . . . ?
C92 C93 C94 C95 -1.5(7) . . . . ?
C92 C91 C96 C95 0.7(7) . . . . ?
C106 C101 C102 C103 -0.5(8) . . . . ?
C101 C102 C103 C104 1.7(7) . . . . ?
C102 C103 C104 C105 -1.4(7) . . . . ?
C103 C104 C105 C106 -0.1(7) . . . . ?
C102 C101 C106 C105 -1.0(8) . . . . ?
C104 C105 C106 C101 1.3(8) . . . . ?
C116 C111 C112 C113 0.9(7) . . . . ?
C111 C112 C113 C114 0.2(6) . . . . ?
C112 C113 C114 C115 -0.8(6) . . . . ?
C113 C114 C115 C116 0.4(6) . . . . ?
C112 C111 C116 C115 -1.3(7) . . . . ?
C114 C115 C116 C111 0.6(7) . . . . ?
C123 C121 C122 C123 0.6(7) 2_656 . . . ?
C121 C122 C123 C121 -0.6(7) . . . 2_656 ?
C133 C131 C132 C133 1.1(7) 2_755 . . . ?
C131 C132 C133 C131 -1.1(7) . . . 2_755 ?
C51 C56 C55 C54 0.5(4) . . . . ?
C53 C54 C55 C56 -0.6(4) . . . . ?
C54A C54 C55 C56 179.0(3) . . . . ?
C64 C65 C66 C61 -0.3(4) . . . . ?
C62 C61 C66 C65 2.3(4) . . . . ?
P2 C61 C66 C65 -174.9(2) . . . . ?
C93 C94 C95 C96 3.4(7) . . . . ?
C91 C96 C95 C94 -2.9(7) . . . . ?
